data_4077638
loop_
_publ_author_name
'Djukic, Jean-Pierre'
'Maisse-Fran\,cois, Aline'
'Pfeffer, Michel'
'D\"otz, Karl Heinz'
'De Cian, Andr\'e'
'Fischer, Jean'

_publ_section_title
;
 Organometallic Helices:&#x00A0; The Mechanism of Formation of
 &#x201C;Metallospiralenes&#x201D;
;
_journal_issue 25
_journal_name_full Organometallics
_journal_page_first 5484
_journal_paper_doi 10.1021/om0006920
_journal_volume 19
_journal_year 2000
_chemical_formula_moiety 'C27 H20 Cl2 Cr N O7 Re'
_chemical_formula_sum 'C27 H20 Cl2 Cr N O7 Re'
_chemical_formula_weight 779.57
_chemical_name_systematic ' ?'
_space_group_IT_number 14
_symmetry_cell_setting monoclinic
_symmetry_space_group_name_Hall '-P 2yn'
_symmetry_space_group_name_H-M 'P 1 21/n 1'
_cell_angle_alpha 90
_cell_angle_beta 101.106(2)
_cell_angle_gamma 90
_cell_formula_units_Z 4
_cell_length_a 9.5566(2)
_cell_length_b 13.7631(3)
_cell_length_c 20.9170(5)
_cell_measurement_reflns_used 19975
_cell_measurement_temperature 173
_cell_measurement_theta_max 30.5
_cell_measurement_theta_min 1.4
_cell_volume 2699.66(11)
_computing_publication_material CIFGEN_IN_OpenMoleN_(_1997)
_computing_structure_refinement LSFM_OpenMoleN_(_1997)
_computing_structure_solution Direct_methods_(SIR,_Burla_et_al.,_1989)
_diffrn_ambient_temperature 173
_diffrn_measurement_details
;
101 frames,125 sec/frame, delta phi = 1.8 deg. Each frame measured 2 times.
Detector to crystal distance 29 mm.
;
_diffrn_measurement_device_type KappaCCD
_diffrn_measurement_method '\p scans'
_diffrn_radiation_monochromator graphite
_diffrn_radiation_type Mo-K\a
_diffrn_radiation_wavelength 0.71073
_diffrn_reflns_av_R_equivalents 0.041
_diffrn_reflns_av_sigmaI/netI 0.333
_diffrn_reflns_limit_h_max 13
_diffrn_reflns_limit_h_min 0
_diffrn_reflns_limit_k_max 18
_diffrn_reflns_limit_k_min 0
_diffrn_reflns_limit_l_max 29
_diffrn_reflns_limit_l_min -29
_diffrn_reflns_number 19975
_diffrn_reflns_theta_max 30.53
_diffrn_reflns_theta_min 2.5
_diffrn_source xray_tube
_diffrn_standards_decay_% 0
_exptl_absorpt_coefficient_mu 5.127
_exptl_absorpt_correction_type none
_exptl_crystal_colour red
_exptl_crystal_density_diffrn 1.92
_exptl_crystal_density_method none
_exptl_crystal_description prism
_exptl_crystal_F_000 1512
_exptl_crystal_size_max 0.20
_exptl_crystal_size_mid 0.18
_exptl_crystal_size_min 0.14
_refine_diff_density_max 0.703
_refine_diff_density_min -0.231
_refine_ls_extinction_method none
_refine_ls_goodness_of_fit_all 1.127
_refine_ls_goodness_of_fit_ref 1.015
_refine_ls_hydrogen_treatment noref
_refine_ls_matrix_type full
_refine_ls_number_constraints 0
_refine_ls_number_parameters 352
_refine_ls_number_reflns 6892
_refine_ls_number_restraints 0
_refine_ls_R_factor_all 0.042
_refine_ls_R_factor_gt 0.035
_refine_ls_shift/esd_mean 0.000
_refine_ls_shift/su_max 0.007
_refine_ls_structure_factor_coef F
_refine_ls_weighting_details 'w = 4Fo^2^/(\s^2^(Fo^2^) + 0.0064 Fo^4^)'
_refine_ls_weighting_scheme calc
_refine_ls_wR_factor_all 0.058
_refine_ls_wR_factor_ref 0.051
_reflns_number_gt 6892
_reflns_number_total 8413
_reflns_threshold_expression >3.0\s(I)
_cod_data_source_file om0006920.cif
_cod_data_source_block st4
_cod_depositor_comments
;
The following automatic conversions were performed:

'_refine_ls_weighting_scheme' value '4Fo^2^/(\s^2^(Fo^2^) + 0.0064
Fo^4^)' was changed to 'calc'. New tag '_refine_ls_weighting_details'
was created. The value of the new tag was set to 'w =
4Fo^2^/(\s^2^(Fo^2^) + 0.0064 Fo^4^)'.

Automatic conversion script
Id: cif_fix_values 3143 2015-03-26 13:38:13Z robertas 
;
_cod_original_cell_volume 2699.7(2)
_cod_database_code 4077638

loop_
_symmetry_equiv_pos_as_xyz
x,y,z
1/2-x,1/2+y,1/2-z
-x,-y,-z
1/2+x,1/2-y,1/2+z

loop_
_atom_site_label
_atom_site_fract_x
_atom_site_fract_y
_atom_site_fract_z
_atom_site_U_iso_or_equiv
_atom_site_adp_type
_atom_site_calc_flag
_atom_site_calc_attached_atom
_atom_site_type_symbol
CR -0.01003(5) 0.28708(3) 0.47491(3) 0.0244(2) Uani ? ? Cr
RE 0.29849(1) 0.21237(1) 0.49048(1) 0.02255(6) Uani ? ? Re
C1 0.4901(3) 0.1773(2) 0.4939(1) 0.030(1) Uani ? ? C
O1 0.6097(2) 0.1600(2) 0.4980(1) 0.046(1) Uani ? ? O
C2 0.3579(3) 0.2657(2) 0.5772(1) 0.029(1) Uani ? ? C
O2 0.4022(3) 0.2959(2) 0.6287(1) 0.042(1) Uani ? ? O
C3 0.2680(4) 0.0893(2) 0.5290(1) 0.035(1) Uani ? ? C
O3 0.2512(3) 0.0162(2) 0.5527(1) 0.051(1) Uani ? ? O
C4 0.2169(3) 0.1626(2) 0.3865(1) 0.027(1) Uani ? ? C
O4 0.1792(2) 0.0614(1) 0.3783(1) 0.032(1) Uani ? ? O
C5 0.2965(4) -0.0033(2) 0.3874(2) 0.038(1) Uani ? ? C
C6 0.2815(3) 0.1950(2) 0.3292(1) 0.026(1) Uani ? ? C
C7 0.4287(4) 0.2015(2) 0.3324(2) 0.034(2) Uani ? ? C
C8 0.4833(4) 0.2283(3) 0.2781(2) 0.040(2) Uani ? ? C
C9 0.3928(4) 0.2464(3) 0.2191(2) 0.040(1) Uani ? ? C
C10 0.2469(4) 0.2393(3) 0.2146(2) 0.035(1) Uani ? ? C
C11 0.1921(4) 0.2129(2) 0.2691(2) 0.030(1) Uani ? ? C
N 0.3239(2) 0.3473(2) 0.4374(1) 0.024(1) Uani ? ? N
C12 0.2159(3) 0.3756(2) 0.3888(1) 0.025(1) Uani ? ? C
C13 0.2328(3) 0.4493(2) 0.3444(1) 0.029(1) Uani ? ? C
C14 0.3644(3) 0.4949(2) 0.3534(2) 0.034(1) Uani ? ? C
C15 0.4725(3) 0.4685(2) 0.4043(2) 0.033(1) Uani ? ? C
C16 0.4481(3) 0.3948(2) 0.4451(1) 0.029(1) Uani ? ? C
C17 0.1173(4) 0.4770(3) 0.2885(2) 0.042(2) Uani ? ? C
C18 0.0809(3) 0.3211(2) 0.3866(1) 0.023(1) Uani ? ? C
C19 0.0870(3) 0.2155(2) 0.3915(2) 0.024(1) Uani ? ? C
C20 -0.0401(3) 0.1676(2) 0.4017(1) 0.030(1) Uani ? ? C
C21 -0.1687(4) 0.2170(2) 0.3976(2) 0.033(2) Uani ? ? C
C22 -0.1743(3) 0.3178(3) 0.3883(2) 0.031(1) Uani ? ? C
C23 -0.0508(3) 0.3701(2) 0.3820(1) 0.030(1) Uani ? ? C
C24 0.1099(3) 0.3770(2) 0.5227(2) 0.031(1) Uani ? ? C
O5 0.1732(3) 0.4411(2) 0.5514(1) 0.041(1) Uani ? ? O
C25 -0.1398(3) 0.3423(3) 0.5195(2) 0.036(1) Uani ? ? C
O6 -0.2185(3) 0.3751(2) 0.5481(1) 0.055(1) Uani ? ? O
C26 0.0037(4) 0.1917(3) 0.5387(2) 0.036(2) Uani ? ? C
O7 -0.0048(3) 0.1332(2) 0.5772(1) 0.050(1) Uani ? ? O
C27 -0.1421(7) -0.0348(4) 0.2876(3) 0.107(3) Uani ? ? C
CL1 -0.1927(1) 0.04994(9) 0.22819(6) 0.0686(6) Uani ? ? Cl
CL2 -0.2554(1) -0.13294(7) 0.28802(5) 0.0534(5) Uani ? ? Cl
H1 0.2628 -0.0682 0.3811 0.0503 Uiso calc C5 H
H2 0.3554 0.0112 0.3569 0.0503 Uiso calc C5 H
H3 0.3502 0.0037 0.4304 0.0503 Uiso calc C5 H
H4 0.4920 0.1875 0.3722 0.0453 Uiso calc C7 H
H5 0.5835 0.2343 0.2814 0.0529 Uiso calc C8 H
H6 0.4309 0.2636 0.1820 0.0514 Uiso calc C9 H
H7 0.1844 0.2524 0.1744 0.0477 Uiso calc C10 H
H8 0.0918 0.2069 0.2654 0.0393 Uiso calc C11 H
H9 0.3804 0.5449 0.3243 0.0435 Uiso calc C14 H
H10 0.5621 0.5007 0.4110 0.0440 Uiso calc C15 H
H11 0.5225 0.3769 0.4801 0.0382 Uiso calc C16 H
H12 0.0348 0.4390 0.2896 0.0558 Uiso calc C17 H
H13 0.0950 0.5439 0.2918 0.0558 Uiso calc C17 H
H14 0.1486 0.4657 0.2488 0.0558 Uiso calc C17 H
H15 -0.0364 0.1002 0.4116 0.0383 Uiso calc C20 H
H16 -0.2528 0.1822 0.4010 0.0445 Uiso calc C21 H
H17 -0.2620 0.3512 0.3863 0.0455 Uiso calc C22 H
H18 -0.0561 0.4382 0.3747 0.0399 Uiso calc C23 H
H19 -0.1333 -0.0029 0.3285 0.1604 Uiso calc C27 H
H20 -0.0518 -0.0594 0.2829 0.1604 Uiso calc C27 H

loop_
_atom_site_aniso_label
_atom_site_aniso_U_11
_atom_site_aniso_U_22
_atom_site_aniso_U_33
_atom_site_aniso_U_12
_atom_site_aniso_U_13
_atom_site_aniso_U_23
_atom_site_aniso_type_symbol
CR 0.0204(2) 0.0300(2) 0.0238(2) 0.0008(1) 0.0053(2) -0.0011(2) Cr
RE 0.02251(6) 0.02331(7) 0.02185(6) 0.00228(3) 0.00583(5) 0.00208(3) Re
C1 0.028(1) 0.032(1) 0.029(1) 0.010(1) 0.008(1) 0.008(1) C
O1 0.032(1) 0.058(1) 0.051(1) 0.018(1) 0.0154(9) 0.019(1) O
C2 0.026(1) 0.031(1) 0.029(1) 0.003(1) 0.005(1) 0.000(1) C
O2 0.049(2) 0.050(1) 0.031(1) -0.000(1) 0.001(1) -0.0087(9) O
C3 0.044(1) 0.033(1) 0.031(1) 0.004(1) 0.016(1) -0.000(1) C
O3 0.081(2) 0.030(1) 0.054(1) -0.001(1) 0.035(1) 0.006(1) O
C4 0.028(1) 0.024(1) 0.029(1) -0.001(1) 0.009(1) -0.001(1) C
O4 0.037(1) 0.0233(9) 0.039(1) -0.0013(8) 0.0118(8) -0.0014(8) O
C5 0.055(2) 0.026(1) 0.038(1) 0.005(1) 0.017(1) -0.005(1) C
C6 0.030(1) 0.025(1) 0.024(1) -0.000(1) 0.008(1) -0.000(1) C
C7 0.027(1) 0.049(2) 0.029(1) 0.000(1) 0.006(1) 0.001(1) C
C8 0.031(1) 0.057(2) 0.035(2) -0.009(1) 0.011(1) -0.002(1) C
C9 0.045(2) 0.049(2) 0.029(1) -0.011(2) 0.017(1) -0.001(2) C
C10 0.042(2) 0.042(1) 0.024(1) -0.008(1) 0.001(1) 0.001(1) C
C11 0.032(1) 0.032(2) 0.028(1) -0.003(1) 0.008(1) -0.006(1) C
N 0.0213(9) 0.025(1) 0.026(1) -0.0002(8) 0.0045(8) -0.0003(9) N
C12 0.025(1) 0.025(1) 0.026(1) 0.001(1) 0.0078(9) 0.000(1) C
C13 0.030(1) 0.026(1) 0.031(1) -0.001(1) 0.006(1) 0.003(1) C
C14 0.037(1) 0.026(1) 0.039(1) 0.000(1) 0.012(1) 0.005(1) C
C15 0.027(1) 0.029(1) 0.047(2) -0.003(1) 0.010(1) -0.000(1) C
C16 0.022(1) 0.030(1) 0.036(1) 0.000(1) 0.005(1) -0.003(1) C
C17 0.041(2) 0.049(2) 0.036(2) -0.002(2) 0.001(1) 0.017(1) C
C18 0.024(1) 0.024(1) 0.022(1) -0.002(1) 0.0054(9) 0.001(1) C
C19 0.021(1) 0.028(1) 0.023(1) -0.0009(9) 0.003(1) 0.0021(9) C
C20 0.028(1) 0.034(1) 0.028(1) -0.007(1) 0.009(1) -0.006(1) C
C21 0.023(1) 0.048(2) 0.032(2) -0.010(1) 0.007(1) -0.006(1) C
C22 0.019(1) 0.057(2) 0.028(1) 0.005(1) 0.002(1) -0.001(1) C
C23 0.029(1) 0.034(1) 0.028(1) 0.005(1) 0.002(1) 0.001(1) C
C24 0.024(1) 0.035(1) 0.034(1) 0.007(1) 0.004(1) -0.000(1) C
O5 0.035(1) 0.037(1) 0.053(1) 0.002(1) 0.001(1) -0.016(1) O
C25 0.027(1) 0.049(2) 0.036(1) 0.001(1) 0.005(1) -0.006(1) C
O6 0.039(1) 0.087(2) 0.050(1) 0.017(1) 0.014(1) -0.019(1) O
C26 0.039(2) 0.041(1) 0.030(1) 0.005(1) 0.006(1) 0.000(1) C
O7 0.052(1) 0.059(2) 0.041(1) -0.001(1) 0.016(1) 0.015(1) O
C27 0.157(5) 0.085(3) 0.093(3) -0.071(3) -0.065(3) 0.046(3) C
CL1 0.0726(7) 0.0721(6) 0.0615(6) 0.0008(6) 0.0084(5) 0.0240(5) Cl
CL2 0.0542(5) 0.0576(5) 0.0488(5) -0.0013(4) 0.0088(4) 0.0026(4) Cl

loop_
_atom_type_symbol
_atom_type_scat_dispersion_real
_atom_type_scat_dispersion_imag
_atom_type_scat_source
C 0.002 0.002 International_Tables_Vol_IV_Table_2.3.1
H 0.000 0.000 International_Tables_Vol_IV_Table_2.3.1
Cl 0.132 0.159 International_Tables_Vol_IV_Table_2.3.1
Cr 0.284 0.624 International_Tables_Vol_IV_Table_2.3.1
N 0.004 0.003 International_Tables_Vol_IV_Table_2.3.1
O 0.008 0.006 International_Tables_Vol_IV_Table_2.3.1
Re -1.598 7.232 International_Tables_Vol_IV_Table_2.3.1

loop_
_geom_angle_atom_site_label_1
_geom_angle_atom_site_label_2
_geom_angle_atom_site_label_3
_geom_angle
C18 CR C20 66.8(1)
C18 CR C21 78.9(1)
C18 CR C22 66.9(1)
C18 CR C23 37.0(1)
C18 CR C24 90.5(1)
C18 CR C25 137.2(1)
C18 CR C26 139.1(1)
C20 CR C21 36.5(1)
C20 CR C22 66.3(1)
C20 CR C23 78.5(1)
C20 CR C24 148.5(1)
C20 CR C25 129.7(1)
C20 CR C26 87.4(1)
C21 CR C22 37.0(1)
C21 CR C23 66.7(1)
C21 CR C24 162.7(1)
C21 CR C25 96.6(1)
C21 CR C26 99.3(2)
C22 CR C23 37.2(1)
C22 CR C24 126.0(2)
C22 CR C25 84.0(1)
C22 CR C26 132.0(2)
C23 CR C24 96.6(1)
C23 CR C25 102.0(1)
C23 CR C26 165.3(1)
C24 CR C25 81.8(2)
C24 CR C26 97.7(2)
C25 CR C26 83.7(2)
C1 RE C2 87.4(1)
C1 RE C3 89.0(1)
C1 RE C4 96.4(1)
C1 RE N 91.9(1)
C2 RE C3 89.0(1)
C2 RE C4 174.7(1)
C2 RE N 96.4(1)
C3 RE C4 94.8(1)
C3 RE N 174.6(1)
C4 RE N 79.8(1)
O4 C4 C6 108.6(2)
O4 C4 C19 107.1(2)
C6 C4 C19 113.0(3)
C4 O4 C5 114.7(3)
C4 C6 C7 122.7(3)
C4 C6 C11 119.4(3)
C7 C6 C11 117.8(3)
C6 C7 C8 120.8(3)
C7 C8 C9 120.5(4)
C8 C9 C10 119.8(3)
C9 C10 C11 119.7(3)
C6 C11 C10 121.4(3)
C12 N C16 118.6(3)
N C12 C13 122.3(3)
N C12 C18 114.1(3)
C13 C12 C18 123.6(3)
C12 C13 C14 117.0(3)
C12 C13 C17 122.6(3)
C14 C13 C17 120.3(3)
C13 C14 C15 120.6(3)
C14 C15 C16 118.8(3)
N C16 C15 122.6(3)
C12 C18 C19 118.6(3)
C12 C18 C23 121.2(3)
C19 C18 C23 120.2(3)
C4 C19 C18 121.0(3)
C4 C19 C20 122.6(3)
C18 C19 C20 116.4(3)
C19 C20 C21 122.0(3)
C20 C21 C22 120.1(3)
C21 C22 C23 120.6(3)
C18 C23 C22 120.0(3)
CL1 C27 CL2 116.6(3)

loop_
_geom_bond_atom_site_label_1
_geom_bond_atom_site_label_2
_geom_bond_distance
CR C18 2.237(3)
CR C20 2.228(3)
CR C21 2.214(4)
CR C22 2.197(3)
CR C23 2.222(3)
CR C24 1.845(3)
CR C25 1.851(3)
CR C26 1.858(4)
RE C1 1.882(3)
RE C2 1.938(3)
RE C3 1.922(3)
RE C4 2.269(3)
RE N 2.201(2)
C1 O1 1.154(4)
C2 O2 1.155(4)
C3 O3 1.147(4)
C4 O4 1.441(4)
C4 C6 1.518(4)
C4 C19 1.459(4)
O4 C5 1.416(4)
C6 C7 1.398(5)
C6 C11 1.399(5)
C7 C8 1.388(5)
C8 C9 1.385(6)
C9 C10 1.382(5)
C10 C11 1.392(5)
N C12 1.360(4)
N C16 1.337(4)
C12 C13 1.405(4)
C12 C18 1.486(4)
C13 C14 1.386(4)
C13 C17 1.494(5)
C14 C15 1.382(5)
C15 C16 1.373(5)
C18 C19 1.458(4)
C18 C23 1.415(4)
C19 C20 1.433(4)
C20 C21 1.393(5)
C21 C22 1.401(5)
C22 C23 1.409(5)
C24 O5 1.167(4)
C25 O6 1.142(4)
C26 O7 1.152(4)
C27 CL1 1.705(6)
C27 CL2 1.732(6)
